data_7243472
loop_
_publ_author_name
'Li, Chang'
'Wu, Di'
'Li, Jiulong'
'Ji, Xu'
'Qi, Luguang'
'Sun, Qin'
'Wang, Aiyu'
'Xie, Chuang'
'Gong, Junbo'
'Chen, Wei'

_publ_section_title
;
 Multicomponent crystals of clotrimazole: a combined theoretical and
 experimental study
;
_journal_issue 39
_journal_name_full CrystEngComm
_journal_page_first 6977
_journal_page_last 6993
_journal_paper_doi 10.1039/D1CE00934F
_journal_volume 23
_journal_year 2021
_chemical_formula_moiety 'C22 H17 Cl N2, C9 H7 N O2'
_chemical_formula_sum 'C31 H24 Cl N3 O2'
_chemical_formula_weight 505.98
_chemical_name_common 'Clotrimazole Indole-6-carboxylic acid'
_chemical_name_systematic '1-((2-chlorophenyl)(diphenyl)methyl)-1H-imidazole Indole-6-carboxylic acid'
_space_group_crystal_system triclinic
_space_group_IT_number 2
_space_group_name_Hall '-P 1'
_space_group_name_H-M_alt 'P -1'
_atom_sites_solution_hydrogens mixed
_atom_sites_solution_primary dual
_audit_creation_date 2021-03-21
_audit_creation_method
;
Olex2 1.3
(compiled 2020.11.12 svn.r5f609507 for OlexSys, GUI svn.r6272)
;
_audit_update_record
;
2021-06-25 deposited with the CCDC.	2021-08-30 downloaded from the CCDC.
;
_cell_angle_alpha 95.603(4)
_cell_angle_beta 95.284(4)
_cell_angle_gamma 97.549(4)
_cell_formula_units_Z 2
_cell_length_a 8.6793(3)
_cell_length_b 10.6795(6)
_cell_length_c 13.6524(7)
_cell_measurement_reflns_used 9586
_cell_measurement_temperature 293(2)
_cell_measurement_theta_max 32.6960
_cell_measurement_theta_min 1.9760
_cell_volume 1241.41(11)
_computing_cell_refinement 'CrysAlisPro 1.171.39.46 (Rigaku OD, 2018)'
_computing_data_collection 'CrysAlisPro 1.171.39.46 (Rigaku OD, 2018)'
_computing_data_reduction 'CrysAlisPro 1.171.39.46 (Rigaku OD, 2018)'
_computing_molecular_graphics 'Olex2 1.3 (Dolomanov et al., 2009)'
_computing_publication_material 'Olex2 1.3 (Dolomanov et al., 2009)'
_computing_structure_refinement 'SHELXL 2018/3 (Sheldrick, 2015)'
_computing_structure_solution 'SHELXT 2018/2 (Sheldrick, 2018)'
_diffrn_ambient_temperature 293(2)
_diffrn_detector 'CCD plate'
_diffrn_measured_fraction_theta_full 1.000
_diffrn_measured_fraction_theta_max 0.897
_diffrn_measurement_details
;
List of Runs (angles in degrees, time in seconds):

  # Type    Start    End  Width  t~exp~   \w     \q     \k     \f   Frames
#--------------------------------------------------------------------------
  1  \w   -115.00  65.00   1.00    1.00    --  -25.00  45.00   0.00  180
  2  \w   -115.00  65.00   1.00    1.00    --  -25.00  45.00  90.00  180
  3  \w   -115.00  65.00   1.00    1.00    --  -25.00  45.00 180.00  180
;
_diffrn_measurement_device 'abstract diffractometer'
_diffrn_measurement_device_type 'dtrek-CrysAlisPro-abstract goniometer imported rigaku-d*trek images'
_diffrn_measurement_method '\w scans'
_diffrn_orient_matrix_type 'CrysAlisPro convention (1999,Acta A55,543-557)'
_diffrn_orient_matrix_UB_11 -0.0068366000
_diffrn_orient_matrix_UB_12 0.0657032000
_diffrn_orient_matrix_UB_13 0.0034159000
_diffrn_orient_matrix_UB_21 0.0179271000
_diffrn_orient_matrix_UB_22 0.0017458000
_diffrn_orient_matrix_UB_23 -0.0495417000
_diffrn_orient_matrix_UB_31 -0.0806570000
_diffrn_orient_matrix_UB_32 -0.0149970000
_diffrn_orient_matrix_UB_33 -0.0170396000
_diffrn_radiation_monochromator graphite
_diffrn_radiation_probe x-ray
_diffrn_radiation_type 'Mo K\a'
_diffrn_radiation_wavelength 0.71073
_diffrn_reflns_av_R_equivalents 0.0412
_diffrn_reflns_av_unetI/netI 0.0604
_diffrn_reflns_Laue_measured_fraction_full 1.000
_diffrn_reflns_Laue_measured_fraction_max 0.897
_diffrn_reflns_limit_h_max 13
_diffrn_reflns_limit_h_min -13
_diffrn_reflns_limit_k_max 15
_diffrn_reflns_limit_k_min -15
_diffrn_reflns_limit_l_max 20
_diffrn_reflns_limit_l_min -19
_diffrn_reflns_number 18814
_diffrn_reflns_point_group_measured_fraction_full 1.000
_diffrn_reflns_point_group_measured_fraction_max 0.897
_diffrn_reflns_theta_full 25.242
_diffrn_reflns_theta_max 32.905
_diffrn_reflns_theta_min 1.936
_diffrn_source 'fine-focus sealed X-ray tube'
_diffrn_source_type 'Enhance (Mo) X-ray Source'
_exptl_absorpt_coefficient_mu 0.189
_exptl_absorpt_correction_T_max 1.00000
_exptl_absorpt_correction_T_min 0.95470
_exptl_absorpt_correction_type multi-scan
_exptl_absorpt_process_details
;
CrysAlisPro 1.171.39.46 (Rigaku Oxford Diffraction, 2018)
Empirical absorption correction using spherical harmonics,
 implemented in SCALE3 ABSPACK scaling algorithm.
;
_exptl_crystal_colour colorless
_exptl_crystal_density_diffrn 1.354
_exptl_crystal_description rod
_exptl_crystal_F_000 528
_exptl_crystal_recrystallization_method 'Re-crystallisation from solvent: ethanol'
_exptl_crystal_size_max 0.6
_exptl_crystal_size_mid 0.1
_exptl_crystal_size_min 0.1
_refine_diff_density_max 0.349
_refine_diff_density_min -0.432
_refine_diff_density_rms 0.071
_refine_ls_extinction_method none
_refine_ls_goodness_of_fit_ref 1.045
_refine_ls_hydrogen_treatment mixed
_refine_ls_matrix_type full
_refine_ls_number_parameters 339
_refine_ls_number_reflns 8339
_refine_ls_number_restraints 0
_refine_ls_restrained_S_all 1.045
_refine_ls_R_factor_all 0.0760
_refine_ls_R_factor_gt 0.0538
_refine_ls_shift/su_max 0.000
_refine_ls_shift/su_mean 0.000
_refine_ls_structure_factor_coef Fsqd
_refine_ls_weighting_details 'w=1/[\s^2^(Fo^2^)+(0.0589P)^2^+0.2584P] where P=(Fo^2^+2Fc^2^)/3'
_refine_ls_weighting_scheme calc
_refine_ls_wR_factor_gt 0.1220
_refine_ls_wR_factor_ref 0.1395
_reflns_Friedel_coverage 0.000
_reflns_number_gt 6173
_reflns_number_total 8339
_reflns_threshold_expression 'I > 2\s(I)'
_cod_data_source_file d1ce00934f2.cif
_cod_data_source_block r20201209b
_cod_depositor_comments 'Adding full bibliography for 7243468--7243476.cif.'
_cod_original_cell_volume 1241.41(10)
_cod_database_code 7243472
_shelx_shelxl_version_number 2018/3
_chemical_oxdiff_formula 'C11 H10 N O'
_shelx_space_group_comment
;
The symmetry employed for this shelxl refinement is uniquely defined
by the following loop, which should always be used as a source of
symmetry information in preference to the above space-group names.
They are only intended as comments.
;
_reflns_odcompleteness_completeness 99.90
_reflns_odcompleteness_iscentric 1
_reflns_odcompleteness_theta 26.32
_olex2_refinement_description
;
1. Fixed Uiso
 At 1.2 times of:
  All C(H) groups
 At 1.5 times of:
  All O(H) groups
2.a Aromatic/amide H refined with riding coordinates:
 C11(H11), C15(H15), C21(H21), C19(H19), C12(H12), C23(H23), C10(H10),
 C25(H25), C18(H18), C22(H22), C24(H24), C16(H16), C3(H3A), C17(H17), C4(H4),
 C7(H7), C9(H9), C31(H31), C6(H6), C28(H28), C30(H30), C29(H29)
2.b Idealised tetrahedral OH refined as rotating group:
 O1(H1)
;
_olex2_submission_special_instructions 'No special instructions were received'
_oxdiff_exptl_absorpt_empirical_details
;
Empirical correction (ABSPACK) includes:
- Absorption correction using spherical harmonics
- Frame scaling
- Detector area scaling
;
_oxdiff_exptl_absorpt_empirical_full_max 1.632
_oxdiff_exptl_absorpt_empirical_full_min 0.633

loop_
_space_group_symop_operation_xyz
'x, y, z'
'-x, -y, -z'

loop_
_atom_site_label
_atom_site_type_symbol
_atom_site_fract_x
_atom_site_fract_y
_atom_site_fract_z
_atom_site_U_iso_or_equiv
_atom_site_adp_type
_atom_site_occupancy
_atom_site_site_symmetry_order
_atom_site_calc_flag
_atom_site_refinement_flags_posn
_atom_site_refinement_flags_adp
_atom_site_refinement_flags_occupancy
_atom_site_disorder_assembly
_atom_site_disorder_group
Cl1 Cl 0.13457(4) 0.21075(4) 0.71322(3) 0.02474(10) Uani 1 1 d . . . . .
O2 O -0.04213(15) 0.11642(11) 1.07757(9) 0.0293(3) Uani 1 1 d . . . . .
N2 N 0.40953(13) 0.38123(11) 0.66416(8) 0.0146(2) Uani 1 1 d . . . . .
O1 O 0.15112(17) 0.12474(11) 0.98074(10) 0.0389(3) Uani 1 1 d . . . . .
H1 H 0.114408 0.049863 0.965595 0.058 Uiso 1 1 calc R U . . .
N1 N 0.41652(15) 0.52276(12) 0.79651(9) 0.0209(3) Uani 1 1 d . . . . .
N3 N 0.34590(17) 0.60163(12) 0.99702(10) 0.0238(3) Uani 1 1 d . . . . .
C20 C 0.60696(16) 0.28575(13) 0.57227(10) 0.0149(3) Uani 1 1 d . . . . .
C14 C 0.32523(16) 0.22965(13) 0.51027(10) 0.0146(3) Uani 1 1 d . . . . .
C26 C 0.42652(17) 0.15657(12) 0.67372(10) 0.0160(3) Uani 1 1 d . . . . .
C11 C 0.33123(17) 0.47759(13) 0.63410(11) 0.0174(3) Uani 1 1 d . . . . .
H11 H 0.284202 0.483202 0.570957 0.021 Uiso 1 1 calc R U . . .
C13 C 0.44101(16) 0.26364(12) 0.60540(10) 0.0141(3) Uani 1 1 d . . . . .
C15 C 0.33318(17) 0.31005(14) 0.43493(11) 0.0174(3) Uani 1 1 d . . . . .
H15 H 0.402930 0.385200 0.444856 0.021 Uiso 1 1 calc R U . . .
C21 C 0.72280(17) 0.37971(13) 0.62082(11) 0.0175(3) Uani 1 1 d . . . . .
H21 H 0.700948 0.431847 0.674928 0.021 Uiso 1 1 calc R U . . .
C5 C 0.16368(18) 0.58066(14) 1.10492(11) 0.0202(3) Uani 1 1 d . . . . .
C19 C 0.22443(16) 0.11596(13) 0.49151(11) 0.0174(3) Uani 1 1 d . . . . .
H19 H 0.219666 0.059749 0.539411 0.021 Uiso 1 1 calc R U . . .
C12 C 0.45804(17) 0.41334(13) 0.76226(11) 0.0181(3) Uani 1 1 d . . . . .
H12 H 0.513983 0.363917 0.800752 0.022 Uiso 1 1 calc R U . . .
C23 C 0.90666(17) 0.31909(14) 0.50873(11) 0.0209(3) Uani 1 1 d . . . . .
H23 H 1.005673 0.330796 0.487303 0.025 Uiso 1 1 calc R U . . .
C10 C 0.33691(18) 0.56279(14) 0.71581(11) 0.0217(3) Uani 1 1 d . . . . .
H10 H 0.293080 0.637779 0.717040 0.026 Uiso 1 1 calc R U . . .
C25 C 0.64448(17) 0.20808(13) 0.49193(11) 0.0180(3) Uani 1 1 d . . . . .
H25 H 0.568757 0.144545 0.458828 0.022 Uiso 1 1 calc R U . . .
C18 C 0.13014(17) 0.08480(15) 0.40182(12) 0.0218(3) Uani 1 1 d . . . . .
H18 H 0.063000 0.008282 0.390554 0.026 Uiso 1 1 calc R U . . .
C22 C 0.87148(17) 0.39607(15) 0.58874(11) 0.0204(3) Uani 1 1 d . . . . .
H22 H 0.947766 0.459429 0.621499 0.025 Uiso 1 1 calc R U . . .
C24 C 0.79243(18) 0.22424(14) 0.46090(11) 0.0205(3) Uani 1 1 d . . . . .
H24 H 0.815403 0.171195 0.407667 0.025 Uiso 1 1 calc R U . . .
C27 C 0.29295(18) 0.12583(14) 0.72250(11) 0.0194(3) Uani 1 1 d . . . . .
C16 C 0.23885(18) 0.27936(15) 0.34602(11) 0.0211(3) Uani 1 1 d . . . . .
H16 H 0.244736 0.334363 0.297292 0.025 Uiso 1 1 calc R U . . .
C2 C 0.10507(18) 0.31700(14) 1.06408(11) 0.0203(3) Uani 1 1 d . . . . .
C8 C 0.24474(18) 0.51408(14) 1.03600(11) 0.0200(3) Uani 1 1 d . . . . .
C1 C 0.0644(2) 0.17847(14) 1.04241(11) 0.0224(3) Uani 1 1 d . . . . .
C3 C 0.02130(19) 0.38167(15) 1.13231(11) 0.0214(3) Uani 1 1 d . . . . .
H3A H -0.053961 0.335381 1.163851 0.026 Uiso 1 1 calc R U . . .
C17 C 0.13576(18) 0.16693(15) 0.32948(12) 0.0237(3) Uani 1 1 d . . . . .
H17 H 0.071000 0.146888 0.270331 0.028 Uiso 1 1 calc R U . . .
C4 C 0.04936(19) 0.51169(15) 1.15271(11) 0.0226(3) Uani 1 1 d . . . . .
H4 H -0.006484 0.553406 1.197469 0.027 Uiso 1 1 calc R U . . .
C7 C 0.3279(2) 0.72046(15) 1.03846(12) 0.0258(3) Uani 1 1 d . . . . .
H7 H 0.381516 0.796066 1.023058 0.031 Uiso 1 1 calc R U . . .
C9 C 0.21757(18) 0.38246(14) 1.01503(11) 0.0209(3) Uani 1 1 d . . . . .
H9 H 0.272503 0.340178 0.970042 0.025 Uiso 1 1 calc R U . . .
C31 C 0.54634(19) 0.08319(14) 0.68876(11) 0.0206(3) Uani 1 1 d . . . . .
H31 H 0.637276 0.101412 0.658642 0.025 Uiso 1 1 calc R U . . .
C6 C 0.22037(19) 0.71233(14) 1.10549(11) 0.0238(3) Uani 1 1 d . . . . .
H6 H 0.190005 0.779656 1.144042 0.029 Uiso 1 1 calc R U . . .
C28 C 0.2790(2) 0.02591(15) 0.78000(12) 0.0265(3) Uani 1 1 d . . . . .
H28 H 0.188526 0.006951 0.810383 0.032 Uiso 1 1 calc R U . . .
C30 C 0.5342(2) -0.01693(15) 0.74768(12) 0.0278(4) Uani 1 1 d . . . . .
H30 H 0.616385 -0.063811 0.756702 0.033 Uiso 1 1 calc R U . . .
C29 C 0.3999(2) -0.04586(16) 0.79232(12) 0.0313(4) Uani 1 1 d . . . . .
H29 H 0.390381 -0.113337 0.830596 0.038 Uiso 1 1 calc R U . . .
H3 H 0.387(2) 0.5844(19) 0.9386(15) 0.033(5) Uiso 1 1 d . . . . .

loop_
_atom_site_aniso_label
_atom_site_aniso_U_11
_atom_site_aniso_U_22
_atom_site_aniso_U_33
_atom_site_aniso_U_23
_atom_site_aniso_U_13
_atom_site_aniso_U_12
Cl1 0.02009(19) 0.02418(18) 0.0297(2) -0.00115(14) 0.01022(15) -0.00006(14)
O2 0.0432(7) 0.0206(5) 0.0244(6) 0.0017(4) 0.0140(5) -0.0009(5)
N2 0.0137(5) 0.0139(5) 0.0155(5) -0.0013(4) 0.0015(4) 0.0020(4)
O1 0.0542(9) 0.0194(6) 0.0438(8) -0.0050(5) 0.0286(7) -0.0023(6)
N1 0.0240(7) 0.0187(6) 0.0195(6) -0.0012(5) 0.0040(5) 0.0028(5)
N3 0.0295(7) 0.0188(6) 0.0216(7) 0.0002(5) 0.0032(6) -0.0010(5)
C20 0.0121(6) 0.0148(6) 0.0178(6) 0.0027(5) 0.0015(5) 0.0017(5)
C14 0.0125(6) 0.0162(6) 0.0146(6) -0.0004(5) 0.0016(5) 0.0020(5)
C26 0.0199(7) 0.0125(6) 0.0149(6) 0.0002(5) 0.0029(5) -0.0004(5)
C11 0.0180(7) 0.0167(6) 0.0184(7) 0.0020(5) 0.0031(5) 0.0048(5)
C13 0.0139(6) 0.0132(6) 0.0151(6) 0.0002(5) 0.0025(5) 0.0012(5)
C15 0.0145(6) 0.0186(6) 0.0187(7) 0.0007(5) 0.0019(5) 0.0016(5)
C21 0.0161(7) 0.0177(6) 0.0177(7) 0.0003(5) 0.0011(5) 0.0004(5)
C5 0.0229(7) 0.0200(7) 0.0162(7) -0.0012(5) -0.0033(6) 0.0034(6)
C19 0.0152(6) 0.0168(6) 0.0198(7) 0.0001(5) 0.0042(5) 0.0007(5)
C12 0.0178(7) 0.0178(6) 0.0176(7) -0.0012(5) 0.0011(5) 0.0016(5)
C23 0.0145(7) 0.0243(7) 0.0249(8) 0.0051(6) 0.0041(6) 0.0033(5)
C10 0.0248(8) 0.0164(6) 0.0250(8) 0.0012(5) 0.0061(6) 0.0062(6)
C25 0.0155(6) 0.0174(6) 0.0203(7) -0.0014(5) 0.0022(5) 0.0017(5)
C18 0.0153(7) 0.0218(7) 0.0256(8) -0.0060(6) 0.0021(6) -0.0011(5)
C22 0.0143(7) 0.0226(7) 0.0225(7) 0.0016(5) -0.0003(6) -0.0020(5)
C24 0.0198(7) 0.0224(7) 0.0209(7) 0.0018(5) 0.0065(6) 0.0063(6)
C27 0.0230(7) 0.0165(6) 0.0176(7) -0.0016(5) 0.0049(6) -0.0003(5)
C16 0.0214(7) 0.0245(7) 0.0176(7) 0.0008(5) 0.0015(6) 0.0059(6)
C2 0.0256(8) 0.0194(7) 0.0154(7) 0.0009(5) 0.0008(6) 0.0029(6)
C8 0.0228(7) 0.0195(7) 0.0165(7) 0.0002(5) -0.0013(6) 0.0024(6)
C1 0.0303(8) 0.0209(7) 0.0156(7) 0.0005(5) 0.0047(6) 0.0022(6)
C3 0.0247(8) 0.0236(7) 0.0157(7) 0.0019(5) 0.0011(6) 0.0034(6)
C17 0.0195(7) 0.0303(8) 0.0195(7) -0.0046(6) -0.0006(6) 0.0037(6)
C4 0.0267(8) 0.0238(7) 0.0173(7) -0.0016(5) 0.0009(6) 0.0075(6)
C7 0.0331(9) 0.0179(7) 0.0241(8) 0.0014(6) -0.0037(7) -0.0002(6)
C9 0.0252(8) 0.0195(7) 0.0173(7) -0.0005(5) 0.0017(6) 0.0032(6)
C31 0.0261(8) 0.0173(6) 0.0187(7) 0.0015(5) 0.0025(6) 0.0048(6)
C6 0.0306(9) 0.0178(7) 0.0211(7) -0.0020(5) -0.0037(6) 0.0039(6)
C28 0.0377(9) 0.0214(7) 0.0191(7) 0.0012(6) 0.0102(7) -0.0045(7)
C30 0.0414(10) 0.0195(7) 0.0241(8) 0.0040(6) 0.0014(7) 0.0102(7)
C29 0.0531(12) 0.0200(7) 0.0215(8) 0.0066(6) 0.0068(8) 0.0030(7)

loop_
_atom_type_symbol
_atom_type_description
_atom_type_scat_dispersion_real
_atom_type_scat_dispersion_imag
_atom_type_scat_source
C C 0.0033 0.0016 'International Tables Vol C Tables 4.2.6.8 and 6.1.1.4'
H H 0.0000 0.0000 'International Tables Vol C Tables 4.2.6.8 and 6.1.1.4'
Cl Cl 0.1484 0.1585 'International Tables Vol C Tables 4.2.6.8 and 6.1.1.4'
N N 0.0061 0.0033 'International Tables Vol C Tables 4.2.6.8 and 6.1.1.4'
O O 0.0106 0.0060 'International Tables Vol C Tables 4.2.6.8 and 6.1.1.4'

loop_
_geom_angle_atom_site_label_1
_geom_angle_atom_site_label_2
_geom_angle_atom_site_label_3
_geom_angle
_geom_angle_site_symmetry_1
_geom_angle_site_symmetry_3
_geom_angle_publ_flag
C11 N2 C13 129.39(12) . . ?
C12 N2 C11 106.39(11) . . ?
C12 N2 C13 124.22(11) . . ?
C1 O1 H1 109.5 . . ?
C12 N1 C10 104.58(12) . . ?
C8 N3 H3 123.2(13) . . ?
C7 N3 C8 107.95(13) . . ?
C7 N3 H3 125.2(13) . . ?
C21 C20 C13 122.23(12) . . ?
C21 C20 C25 118.27(13) . . ?
C25 C20 C13 119.50(12) . . ?
C15 C14 C13 119.09(12) . . ?
C19 C14 C13 122.64(12) . . ?
C19 C14 C15 117.91(13) . . ?
C27 C26 C13 122.71(12) . . ?
C31 C26 C13 120.95(13) . . ?
C31 C26 C27 116.34(13) . . ?
N2 C11 H11 127.0 . . ?
C10 C11 N2 105.92(13) . . ?
C10 C11 H11 127.0 . . ?
N2 C13 C20 109.50(11) . . ?
N2 C13 C14 111.32(11) . . ?
N2 C13 C26 106.78(10) . . ?
C20 C13 C14 107.04(11) . . ?
C26 C13 C20 110.97(11) . . ?
C26 C13 C14 111.26(11) . . ?
C14 C15 H15 119.4 . . ?
C16 C15 C14 121.11(14) . . ?
C16 C15 H15 119.4 . . ?
C20 C21 H21 119.8 . . ?
C20 C21 C22 120.37(13) . . ?
C22 C21 H21 119.8 . . ?
C8 C5 C6 106.47(14) . . ?
C4 C5 C8 118.94(14) . . ?
C4 C5 C6 134.54(14) . . ?
C14 C19 H19 119.5 . . ?
C14 C19 C18 120.91(14) . . ?
C18 C19 H19 119.5 . . ?
N2 C12 H12 123.8 . . ?
N1 C12 N2 112.32(13) . . ?
N1 C12 H12 123.8 . . ?
C22 C23 H23 120.4 . . ?
C22 C23 C24 119.16(14) . . ?
C24 C23 H23 120.4 . . ?
N1 C10 H10 124.6 . . ?
C11 C10 N1 110.79(13) . . ?
C11 C10 H10 124.6 . . ?
C20 C25 H25 119.5 . . ?
C24 C25 C20 121.07(14) . . ?
C24 C25 H25 119.5 . . ?
C19 C18 H18 119.8 . . ?
C17 C18 C19 120.46(14) . . ?
C17 C18 H18 119.8 . . ?
C21 C22 H22 119.6 . . ?
C23 C22 C21 120.74(14) . . ?
C23 C22 H22 119.6 . . ?
C23 C24 H24 119.8 . . ?
C25 C24 C23 120.38(14) . . ?
C25 C24 H24 119.8 . . ?
C26 C27 Cl1 121.91(11) . . ?
C28 C27 Cl1 116.14(12) . . ?
C28 C27 C26 121.95(15) . . ?
C15 C16 H16 119.9 . . ?
C15 C16 C17 120.20(15) . . ?
C17 C16 H16 119.9 . . ?
C3 C2 C1 118.27(14) . . ?
C9 C2 C1 120.36(13) . . ?
C9 C2 C3 121.29(14) . . ?
N3 C8 C5 108.18(13) . . ?
N3 C8 C9 129.30(14) . . ?
C9 C8 C5 122.52(14) . . ?
O2 C1 O1 121.92(14) . . ?
O2 C1 C2 123.45(14) . . ?
O1 C1 C2 114.62(14) . . ?
C2 C3 H3A 119.5 . . ?
C4 C3 C2 121.09(15) . . ?
C4 C3 H3A 119.5 . . ?
C18 C17 C16 119.35(14) . . ?
C18 C17 H17 120.3 . . ?
C16 C17 H17 120.3 . . ?
C5 C4 H4 120.5 . . ?
C3 C4 C5 118.99(14) . . ?
C3 C4 H4 120.5 . . ?
N3 C7 H7 124.7 . . ?
C6 C7 N3 110.61(14) . . ?
C6 C7 H7 124.7 . . ?
C2 C9 C8 117.16(14) . . ?
C2 C9 H9 121.4 . . ?
C8 C9 H9 121.4 . . ?
C26 C31 H31 118.9 . . ?
C26 C31 C30 122.10(15) . . ?
C30 C31 H31 118.9 . . ?
C5 C6 H6 126.6 . . ?
C7 C6 C5 106.77(14) . . ?
C7 C6 H6 126.6 . . ?
C27 C28 H28 120.0 . . ?
C27 C28 C29 120.05(16) . . ?
C29 C28 H28 120.0 . . ?
C31 C30 H30 120.1 . . ?
C29 C30 C31 119.75(15) . . ?
C29 C30 H30 120.1 . . ?
C28 C29 H29 120.1 . . ?
C30 C29 C28 119.77(15) . . ?
C30 C29 H29 120.1 . . ?

loop_
_geom_bond_atom_site_label_1
_geom_bond_atom_site_label_2
_geom_bond_distance
_geom_bond_site_symmetry_2
_geom_bond_publ_flag
Cl1 C27 1.7453(16) . ?
O2 C1 1.2281(19) . ?
N2 C11 1.3799(17) . ?
N2 C13 1.4931(17) . ?
N2 C12 1.3627(18) . ?
O1 H1 0.8200 . ?
O1 C1 1.3190(19) . ?
N1 C12 1.3225(18) . ?
N1 C10 1.380(2) . ?
N3 C8 1.377(2) . ?
N3 C7 1.372(2) . ?
N3 H3 0.92(2) . ?
C20 C13 1.5448(19) . ?
C20 C21 1.393(2) . ?
C20 C25 1.3987(19) . ?
C14 C13 1.549(2) . ?
C14 C15 1.4036(19) . ?
C14 C19 1.387(2) . ?
C26 C13 1.5444(19) . ?
C26 C27 1.407(2) . ?
C26 C31 1.394(2) . ?
C11 H11 0.9300 . ?
C11 C10 1.362(2) . ?
C15 H15 0.9300 . ?
C15 C16 1.386(2) . ?
C21 H21 0.9300 . ?
C21 C22 1.396(2) . ?
C5 C8 1.417(2) . ?
C5 C4 1.405(2) . ?
C5 C6 1.426(2) . ?
C19 H19 0.9300 . ?
C19 C18 1.394(2) . ?
C12 H12 0.9300 . ?
C23 H23 0.9300 . ?
C23 C22 1.384(2) . ?
C23 C24 1.387(2) . ?
C10 H10 0.9300 . ?
C25 H25 0.9300 . ?
C25 C24 1.384(2) . ?
C18 H18 0.9300 . ?
C18 C17 1.383(2) . ?
C22 H22 0.9300 . ?
C24 H24 0.9300 . ?
C27 C28 1.384(2) . ?
C16 H16 0.9300 . ?
C16 C17 1.386(2) . ?
C2 C1 1.469(2) . ?
C2 C3 1.416(2) . ?
C2 C9 1.387(2) . ?
C8 C9 1.391(2) . ?
C3 H3A 0.9300 . ?
C3 C4 1.374(2) . ?
C17 H17 0.9300 . ?
C4 H4 0.9300 . ?
C7 H7 0.9300 . ?
C7 C6 1.367(2) . ?
C9 H9 0.9300 . ?
C31 H31 0.9300 . ?
C31 C30 1.398(2) . ?
C6 H6 0.9300 . ?
C28 H28 0.9300 . ?
C28 C29 1.385(3) . ?
C30 H30 0.9300 . ?
C30 C29 1.378(3) . ?
C29 H29 0.9300 . ?

loop_
_geom_torsion_atom_site_label_1
_geom_torsion_atom_site_label_2
_geom_torsion_atom_site_label_3
_geom_torsion_atom_site_label_4
_geom_torsion
_geom_torsion_site_symmetry_1
_geom_torsion_site_symmetry_2
_geom_torsion_site_symmetry_3
_geom_torsion_site_symmetry_4
_geom_torsion_publ_flag
Cl1 C27 C28 C29 -179.32(13) . . . . ?
N2 C11 C10 N1 -0.04(17) . . . . ?
N3 C8 C9 C2 -178.47(15) . . . . ?
N3 C7 C6 C5 -1.48(18) . . . . ?
C20 C21 C22 C23 -0.3(2) . . . . ?
C20 C25 C24 C23 -0.5(2) . . . . ?
C14 C15 C16 C17 -0.9(2) . . . . ?
C14 C19 C18 C17 0.2(2) . . . . ?
C26 C27 C28 C29 1.1(2) . . . . ?
C26 C31 C30 C29 0.5(2) . . . . ?
C11 N2 C13 C20 97.07(16) . . . . ?
C11 N2 C13 C14 -21.09(19) . . . . ?
C11 N2 C13 C26 -142.71(14) . . . . ?
C11 N2 C12 N1 -0.07(17) . . . . ?
C13 N2 C11 C10 -179.31(13) . . . . ?
C13 N2 C12 N1 179.34(12) . . . . ?
C13 C20 C21 C22 179.68(13) . . . . ?
C13 C20 C25 C24 -179.28(13) . . . . ?
C13 C14 C15 C16 175.84(12) . . . . ?
C13 C14 C19 C18 -175.24(12) . . . . ?
C13 C26 C27 Cl1 -2.42(19) . . . . ?
C13 C26 C27 C28 177.09(13) . . . . ?
C13 C26 C31 C30 -177.91(13) . . . . ?
C15 C14 C13 N2 67.52(15) . . . . ?
C15 C14 C13 C20 -52.11(15) . . . . ?
C15 C14 C13 C26 -173.50(12) . . . . ?
C15 C14 C19 C18 -2.2(2) . . . . ?
C15 C16 C17 C18 -1.2(2) . . . . ?
C21 C20 C13 N2 21.76(17) . . . . ?
C21 C20 C13 C14 142.56(13) . . . . ?
C21 C20 C13 C26 -95.86(15) . . . . ?
C21 C20 C25 C24 -0.3(2) . . . . ?
C5 C8 C9 C2 0.6(2) . . . . ?
C19 C14 C13 N2 -119.48(14) . . . . ?
C19 C14 C13 C20 120.89(14) . . . . ?
C19 C14 C13 C26 -0.51(18) . . . . ?
C19 C14 C15 C16 2.5(2) . . . . ?
C19 C18 C17 C16 1.5(2) . . . . ?
C12 N2 C11 C10 0.06(16) . . . . ?
C12 N2 C13 C20 -82.19(15) . . . . ?
C12 N2 C13 C14 159.65(13) . . . . ?
C12 N2 C13 C26 38.03(17) . . . . ?
C12 N1 C10 C11 -0.01(17) . . . . ?
C10 N1 C12 N2 0.05(17) . . . . ?
C25 C20 C13 N2 -159.33(12) . . . . ?
C25 C20 C13 C14 -38.53(16) . . . . ?
C25 C20 C13 C26 83.04(15) . . . . ?
C25 C20 C21 C22 0.8(2) . . . . ?
C22 C23 C24 C25 0.9(2) . . . . ?
C24 C23 C22 C21 -0.5(2) . . . . ?
C27 C26 C13 N2 54.11(17) . . . . ?
C27 C26 C13 C20 173.38(13) . . . . ?
C27 C26 C13 C14 -67.55(16) . . . . ?
C27 C26 C31 C30 1.0(2) . . . . ?
C27 C28 C29 C30 0.4(3) . . . . ?
C2 C3 C4 C5 -0.2(2) . . . . ?
C8 N3 C7 C6 1.59(19) . . . . ?
C8 C5 C4 C3 1.0(2) . . . . ?
C8 C5 C6 C7 0.81(17) . . . . ?
C1 C2 C3 C4 -177.35(14) . . . . ?
C1 C2 C9 C8 177.09(14) . . . . ?
C3 C2 C1 O2 2.8(2) . . . . ?
C3 C2 C1 O1 -177.84(15) . . . . ?
C3 C2 C9 C8 0.2(2) . . . . ?
C4 C5 C8 N3 178.05(13) . . . . ?
C4 C5 C8 C9 -1.2(2) . . . . ?
C4 C5 C6 C7 -176.63(17) . . . . ?
C7 N3 C8 C5 -1.02(17) . . . . ?
C7 N3 C8 C9 178.16(16) . . . . ?
C9 C2 C1 O2 -174.23(15) . . . . ?
C9 C2 C1 O1 5.2(2) . . . . ?
C9 C2 C3 C4 -0.4(2) . . . . ?
C31 C26 C13 N2 -127.04(13) . . . . ?
C31 C26 C13 C20 -7.78(18) . . . . ?
C31 C26 C13 C14 111.30(14) . . . . ?
C31 C26 C27 Cl1 178.68(11) . . . . ?
C31 C26 C27 C28 -1.8(2) . . . . ?
C31 C30 C29 C28 -1.2(3) . . . . ?
C6 C5 C8 N3 0.13(17) . . . . ?
C6 C5 C8 C9 -179.12(14) . . . . ?
C6 C5 C4 C3 178.17(16) . . . . ?
